data_7709258
loop_
_publ_author_name
'Grieco, G.'
'Blacque, O.'

_publ_section_title
;
 The reaction of rhenium nitrosyl with a sterically hindered NHC-carbene.
;
_journal_issue 4
_journal_name_full 'Dalton transactions (Cambridge, England : 2003)'
_journal_page_first 1521
_journal_page_last 1526
_journal_paper_doi 10.1039/d1dt03966k
_journal_volume 51
_journal_year 2022
_chemical_formula_moiety '2(C39 H39 Cl3 N4 O3 P Re), C4 H8 O, C H4 O'
_chemical_formula_sum 'C83 H90 Cl6 N8 O8 P2 Re2'
_chemical_formula_weight 1974.66
_space_group_crystal_system monoclinic
_space_group_IT_number 14
_space_group_name_Hall '-P 2ybc'
_space_group_name_H-M_alt 'P 1 21/c 1'
_atom_sites_solution_hydrogens mixed
_atom_sites_solution_primary dual
_audit_creation_date 2021-08-31
_audit_creation_method
;
Olex2 1.3
(compiled 2020.11.12 svn.r5f609507 for OlexSys, GUI svn.r6272)
;
_audit_update_record
;
2021-10-11 deposited with the CCDC.	2021-12-23 downloaded from the CCDC.
;
_cell_angle_alpha 90
_cell_angle_beta 101.918(3)
_cell_angle_gamma 90
_cell_formula_units_Z 2
_cell_length_a 14.0861(4)
_cell_length_b 12.5731(3)
_cell_length_c 26.9707(6)
_cell_measurement_reflns_used 13196
_cell_measurement_temperature 183(1)
_cell_measurement_theta_max 28.3260
_cell_measurement_theta_min 2.8300
_cell_volume 4673.7(2)
_computing_cell_refinement 'CrysAlisPro 1.171.41.113a (Rigaku OD, 2021)'
_computing_data_collection 'CrysAlisPro 1.171.41.113a (Rigaku OD, 2021)'
_computing_data_reduction 'CrysAlisPro 1.171.41.113a (Rigaku OD, 2021)'
_computing_molecular_graphics 'Olex2 1.3 (Dolomanov et al., 2009)'
_computing_publication_material 'Olex2 1.3 (Dolomanov et al., 2009)'
_computing_structure_refinement 'SHELXL 2018/3 (Sheldrick, 2015)'
_computing_structure_solution 'SHELXT  (Sheldrick, 2015)'
_diffrn_ambient_environment N~2~
_diffrn_ambient_temperature 183(1)
_diffrn_detector 'CCD plate'
_diffrn_detector_area_resol_mean 10.4498
_diffrn_detector_type Ruby
_diffrn_measured_fraction_theta_full 0.994
_diffrn_measured_fraction_theta_max 0.995
_diffrn_measurement_details
;
List of Runs (angles in degrees, time in seconds):

  # Type    Start    End  Width  t~exp~   \w     \q     \k     \f   Frames
#--------------------------------------------------------------------------
  1  \w    -44.00  54.00   1.00   25.00    --  -19.81  38.00  30.00   98
  2  \w    -73.00  11.00   1.00   25.00    --  -19.81 -77.00-120.00   84
  3  \w   -109.00 -71.00   1.00   25.00    --  -19.81 179.00 -60.00   38
  4  \w     42.00  70.00   1.00   25.00    --  -19.81   0.00-180.00   28
  5  \w    -82.00  14.00   1.00   25.00    --  -19.81 -77.00 120.00   96
  6  \w    -83.00 -77.00   1.00   25.00    --  -19.81   0.00-180.00    6
;
_diffrn_measurement_device 'four-circle diffractometer'
_diffrn_measurement_device_type 'Xcalibur, Ruby'
_diffrn_measurement_method '\w scans'
_diffrn_orient_matrix_type 'CrysAlisPro convention (1999,Acta A55,543-557)'
_diffrn_orient_matrix_UB_11 0.0033810000
_diffrn_orient_matrix_UB_12 -0.0042462000
_diffrn_orient_matrix_UB_13 -0.0258271000
_diffrn_orient_matrix_UB_21 0.0454500000
_diffrn_orient_matrix_UB_22 -0.0258444000
_diffrn_orient_matrix_UB_23 0.0073575000
_diffrn_orient_matrix_UB_31 -0.0238226000
_diffrn_orient_matrix_UB_32 -0.0499532000
_diffrn_orient_matrix_UB_33 -0.0016207000
_diffrn_radiation_monochromator graphite
_diffrn_radiation_probe x-ray
_diffrn_radiation_type 'Mo K\a'
_diffrn_radiation_wavelength 0.71073
_diffrn_reflns_av_R_equivalents 0.0471
_diffrn_reflns_av_unetI/netI 0.0482
_diffrn_reflns_Laue_measured_fraction_full 0.994
_diffrn_reflns_Laue_measured_fraction_max 0.995
_diffrn_reflns_limit_h_max 17
_diffrn_reflns_limit_h_min -13
_diffrn_reflns_limit_k_max 15
_diffrn_reflns_limit_k_min -15
_diffrn_reflns_limit_l_max 33
_diffrn_reflns_limit_l_min -33
_diffrn_reflns_number 36305
_diffrn_reflns_point_group_measured_fraction_full 0.994
_diffrn_reflns_point_group_measured_fraction_max 0.995
_diffrn_reflns_theta_full 25.242
_diffrn_reflns_theta_max 26.372
_diffrn_reflns_theta_min 2.476
_diffrn_source 'fine-focus sealed X-ray tube'
_diffrn_source_type 'Enhance (Mo) X-ray Source'
_exptl_absorpt_coefficient_mu 2.846
_exptl_absorpt_correction_T_max 0.905
_exptl_absorpt_correction_T_min 0.532
_exptl_absorpt_correction_type analytical
_exptl_absorpt_process_details
;
CrysAlisPro 1.171.41.113a (Rigaku Oxford Diffraction, 2021)
Analytical numeric absorption correction using a multifaceted crystal
model based on expressions derived by R.C. Clark & J.S. Reid.
(Clark, R. C. & Reid, J. S. (1995). Acta Cryst. A51, 887-897)
Empirical absorption correction using spherical harmonics,
implemented in SCALE3 ABSPACK scaling algorithm.
;
_exptl_crystal_colour green
_exptl_crystal_colour_primary green
_exptl_crystal_density_diffrn 1.403
_exptl_crystal_description plate
_exptl_crystal_F_000 1980
_exptl_crystal_size_max 0.37
_exptl_crystal_size_mid 0.26
_exptl_crystal_size_min 0.03
_refine_diff_density_max 2.683
_refine_diff_density_min -1.447
_refine_diff_density_rms 0.159
_refine_ls_extinction_method none
_refine_ls_goodness_of_fit_ref 1.122
_refine_ls_hydrogen_treatment constr
_refine_ls_matrix_type full
_refine_ls_number_parameters 550
_refine_ls_number_reflns 9589
_refine_ls_number_restraints 106
_refine_ls_restrained_S_all 1.116
_refine_ls_R_factor_all 0.0807
_refine_ls_R_factor_gt 0.0633
_refine_ls_shift/su_max 0.003
_refine_ls_shift/su_mean 0.000
_refine_ls_structure_factor_coef Fsqd
_refine_ls_weighting_details 'w=1/[\s^2^(Fo^2^)+(0.0563P)^2^+38.3541P] where P=(Fo^2^+2Fc^2^)/3'
_refine_ls_weighting_scheme calc
_refine_ls_wR_factor_gt 0.1541
_refine_ls_wR_factor_ref 0.1673
_reflns_Friedel_coverage 0.000
_reflns_number_gt 7794
_reflns_number_total 9589
_reflns_threshold_expression 'I > 2\s(I)'
_cod_data_source_file d1dt03966k2.cif
_cod_data_source_block 4
_cod_depositor_comments 'Adding full bibliography for 7709258--7709259.cif.'
_cod_database_code 7709258
_shelx_shelxl_version_number 2018/3
_chemical_oxdiff_formula 'C83 H90 Cl6 N8 O8 P2 Re2'
_shelx_space_group_comment
;
The symmetry employed for this shelxl refinement is uniquely defined
by the following loop, which should always be used as a source of
symmetry information in preference to the above space-group names.
They are only intended as comments.
;
_shelx_estimated_absorpt_t_max 0.919
_shelx_estimated_absorpt_t_min 0.419
_reflns_odcompleteness_completeness 99.34
_reflns_odcompleteness_iscentric 1
_reflns_odcompleteness_theta 26.32
_olex2_refinement_description
;
1. Twinned data refinement
 Scales: 0.9561(7)
 0.0439(7)
2. Fixed Uiso
 At 1.2 times of:
  All C(H) groups, All C(H,H) groups
 At 1.5 times of:
  All C(H,H,H) groups, All O(H) groups
3. Restrained distances
 O4-C40 = C43-O4
 1.45 with sigma of 0.01
 C40-C41 = C41-C42 = C42-C43
 1.52 with sigma of 0.01
 O4-C41 = C40-C42 = C41-C43 = C42-O4
 2.45 with sigma of 0.02
 O5-C44 \\sim O6-C45
 with sigma of 0.005
4. Uiso/Uaniso restraints and constraints
O5 \\sim C44 \\sim O6 \\sim C45: within 3A with sigma of 0.005 and sigma for
terminal atoms of 0.01 within 3A
O4 \\sim C40 \\sim C41 \\sim C42 \\sim C43: within 3A with sigma of 0.005 and
sigma for terminal atoms of 0.01 within 3A
5. Others
 Fixed Sof: O4(0.5) C40(0.5) H40A(0.5) H40B(0.5) C41(0.5) H41A(0.5) H41B(0.5)
 C42(0.5) H42A(0.5) H42B(0.5) C43(0.5) H43A(0.5) H43B(0.5) O5(0.25) H5A(0.25)
 C44(0.25) H44A(0.25) H44B(0.25) H44C(0.25) O6(0.25) H6A(0.25) C45(0.25)
 H45A(0.25) H45B(0.25) H45C(0.25)
 Fixed X: H5A(0.42794) H6A(0.52206)
 Fixed Y: H5A(0.99766) H6A(0.86243)
 Fixed Z: H5A(0.98382) H6A(0.92845)
6.a Secondary CH2 refined with riding coordinates:
 C40(H40A,H40B), C41(H41A,H41B), C42(H42A,H42B), C43(H43A,H43B)
6.b Aromatic/amide H refined with riding coordinates:
 C2(H2), C3(H3), C4(H4), C5(H5), C6(H6), C8(H8), C9(H9), C10(H10), C11(H11),
 C12(H12), C14(H14), C15(H15), C16(H16), C17(H17), C18(H18), C20(H20), C21(H21),
  C24(H24), C26(H26), C33(H33), C35(H35)
6.c Idealised Me refined as rotating group:
 C28(H28A,H28B,H28C), C29(H29A,H29B,H29C), C30(H30A,H30B,H30C), C37(H37A,H37B,
 H37C), C38(H38A,H38B,H38C), C39(H39A,H39B,H39C), C44(H44A,H44B,H44C), C45(H45A,
 H45B,H45C)
;
_olex2_date_sample_data_collection 2011-09-07
_olex2_submission_special_instructions 'No special instructions were received'
_oxdiff_exptl_absorpt_empirical_details
;
Empirical correction (ABSPACK) includes:
- Absorption correction using spherical harmonics
- Frame scaling
- Detector area scaling
- B-factor correction
;
_oxdiff_exptl_absorpt_empirical_full_max 1.128
_oxdiff_exptl_absorpt_empirical_full_min 0.869

loop_
_space_group_symop_operation_xyz
'x, y, z'
'-x, y+1/2, -z+1/2'
'-x, -y, -z'
'x, -y-1/2, z-1/2'

loop_
_atom_site_label
_atom_site_type_symbol
_atom_site_fract_x
_atom_site_fract_y
_atom_site_fract_z
_atom_site_U_iso_or_equiv
_atom_site_adp_type
_atom_site_occupancy
_atom_site_site_symmetry_order
_atom_site_calc_flag
_atom_site_refinement_flags_posn
_atom_site_refinement_flags_adp
_atom_site_refinement_flags_occupancy
_atom_site_disorder_assembly
_atom_site_disorder_group
Re1 Re 0.72131(3) 1.15256(3) 0.64644(2) 0.03602(12) Uani 1 1 d . . . . .
Cl1 Cl 0.55678(19) 1.1547(3) 0.65557(10) 0.0610(7) Uani 1 1 d . . . . .
Cl2 Cl 0.89214(18) 1.1485(2) 0.64884(9) 0.0585(7) Uani 1 1 d . . . . .
Cl3 Cl 0.7294(3) 1.3400(2) 0.65733(11) 0.0690(8) Uani 1 1 d . . . . .
P1 P 0.77386(16) 1.15820(17) 0.78024(8) 0.0339(5) Uani 1 1 d . . . . .
O1 O 0.6726(7) 1.1684(7) 0.5363(3) 0.071(2) Uani 1 1 d . . . . .
O2 O 0.7171(5) 0.9977(5) 0.6415(2) 0.0399(14) Uani 1 1 d . . . . .
O3 O 0.7577(4) 1.1349(4) 0.7251(2) 0.0381(14) Uani 1 1 d . . . . .
N1 N 0.6916(6) 1.1616(6) 0.5808(3) 0.0467(19) Uani 1 1 d . . . . .
N2 N 0.7304(5) 0.9334(5) 0.6813(3) 0.0383(17) Uani 1 1 d . . . . .
N3 N 0.7340(6) 0.7501(6) 0.6989(3) 0.0418(18) Uani 1 1 d . . . . .
N4 N 0.7139(6) 0.7871(6) 0.6184(3) 0.0462(19) Uani 1 1 d . . . . .
C1 C 0.6757(6) 1.1096(7) 0.8068(3) 0.039(2) Uani 1 1 d . . . . .
C2 C 0.6609(8) 1.1480(9) 0.8536(4) 0.055(3) Uani 1 1 d . . . . .
H2 H 0.700559 1.203139 0.870856 0.066 Uiso 1 1 calc R U . . .
C3 C 0.5868(9) 1.1035(10) 0.8743(5) 0.066(3) Uani 1 1 d . . . . .
H3 H 0.576494 1.127664 0.906090 0.079 Uiso 1 1 calc R U . . .
C4 C 0.5285(9) 1.0243(11) 0.8484(7) 0.084(5) Uani 1 1 d . . . . .
H4 H 0.479428 0.993224 0.863175 0.101 Uiso 1 1 calc R U . . .
C5 C 0.5405(9) 0.9904(9) 0.8023(5) 0.067(3) Uani 1 1 d . . . . .
H5 H 0.497335 0.938954 0.784309 0.080 Uiso 1 1 calc R U . . .
C6 C 0.6159(7) 1.0305(7) 0.7808(4) 0.050(2) Uani 1 1 d . . . . .
H6 H 0.625957 1.004342 0.749249 0.060 Uiso 1 1 calc R U . . .
C7 C 0.8837(7) 1.0955(7) 0.8121(3) 0.037(2) Uani 1 1 d . . . . .
C8 C 0.9066(8) 1.0879(9) 0.8643(4) 0.054(3) Uani 1 1 d . . . . .
H8 H 0.861685 1.113329 0.883395 0.065 Uiso 1 1 calc R U . . .
C9 C 0.9934(8) 1.0441(10) 0.8894(4) 0.060(3) Uani 1 1 d . . . . .
H9 H 1.009418 1.042862 0.925368 0.072 Uiso 1 1 calc R U . . .
C10 C 1.0567(8) 1.0020(8) 0.8614(5) 0.059(3) Uani 1 1 d . . . . .
H10 H 1.114876 0.968225 0.878089 0.071 Uiso 1 1 calc R U . . .
C11 C 1.0354(7) 1.0091(8) 0.8099(4) 0.050(2) Uani 1 1 d . . . . .
H11 H 1.080160 0.982618 0.790975 0.061 Uiso 1 1 calc R U . . .
C12 C 0.9479(7) 1.0552(7) 0.7846(4) 0.041(2) Uani 1 1 d . . . . .
H12 H 0.933058 1.058661 0.748640 0.050 Uiso 1 1 calc R U . . .
C13 C 0.7850(7) 1.2972(7) 0.7947(3) 0.0359(19) Uani 1 1 d . . . . .
C14 C 0.8749(7) 1.3445(7) 0.8126(4) 0.045(2) Uani 1 1 d . . . . .
H14 H 0.931718 1.301785 0.819536 0.054 Uiso 1 1 calc R U . . .
C15 C 0.8820(8) 1.4524(8) 0.8204(4) 0.056(3) Uani 1 1 d . . . . .
H15 H 0.943952 1.484221 0.831309 0.067 Uiso 1 1 calc R U . . .
C16 C 0.7995(9) 1.5152(7) 0.8125(4) 0.053(3) Uani 1 1 d . . . . .
H16 H 0.804235 1.589488 0.818974 0.063 Uiso 1 1 calc R U . . .
C17 C 0.7112(9) 1.4687(8) 0.7953(4) 0.058(3) Uani 1 1 d . . . . .
H17 H 0.654504 1.511713 0.789759 0.070 Uiso 1 1 calc R U . . .
C18 C 0.7020(7) 1.3614(7) 0.7857(4) 0.048(2) Uani 1 1 d . . . . .
H18 H 0.639938 1.331051 0.773128 0.058 Uiso 1 1 calc R U . . .
C19 C 0.7244(6) 0.8299(7) 0.6647(3) 0.0355(19) Uani 1 1 d . . . . .
C20 C 0.7268(8) 0.6532(8) 0.6730(4) 0.051(2) Uani 1 1 d . . . . .
H20 H 0.729350 0.584252 0.687646 0.061 Uiso 1 1 calc R U . . .
C21 C 0.7157(8) 0.6763(7) 0.6237(4) 0.055(3) Uani 1 1 d . . . . .
H21 H 0.710058 0.626150 0.596918 0.066 Uiso 1 1 calc R U . . .
C22 C 0.7513(7) 0.7656(6) 0.7526(3) 0.038(2) Uani 1 1 d . . . . .
C23 C 0.6708(7) 0.7619(7) 0.7760(4) 0.046(2) Uani 1 1 d . . . . .
C24 C 0.6887(7) 0.7775(8) 0.8277(4) 0.048(2) Uani 1 1 d . . . . .
H24 H 0.636322 0.774581 0.844906 0.058 Uiso 1 1 calc R U . . .
C25 C 0.7828(8) 0.7976(7) 0.8554(4) 0.050(2) Uani 1 1 d . . . . .
C26 C 0.8588(8) 0.8001(8) 0.8307(4) 0.050(2) Uani 1 1 d . . . . .
H26 H 0.922367 0.813742 0.849706 0.059 Uiso 1 1 calc R U . . .
C27 C 0.8455(7) 0.7833(6) 0.7787(4) 0.040(2) Uani 1 1 d . . . . .
C28 C 0.5710(7) 0.7447(9) 0.7456(4) 0.056(3) Uani 1 1 d . . . . .
H28A H 0.553127 0.804140 0.722042 0.084 Uiso 1 1 calc R U . . .
H28B H 0.525114 0.740521 0.768379 0.084 Uiso 1 1 calc R U . . .
H28C H 0.569093 0.678206 0.726520 0.084 Uiso 1 1 calc R U . . .
C29 C 0.7989(11) 0.8176(11) 0.9126(4) 0.078(4) Uani 1 1 d . . . . .
H29A H 0.736288 0.817263 0.923014 0.117 Uiso 1 1 calc R U . . .
H29B H 0.830312 0.886892 0.920561 0.117 Uiso 1 1 calc R U . . .
H29C H 0.840483 0.761601 0.930728 0.117 Uiso 1 1 calc R U . . .
C30 C 0.9279(7) 0.7856(8) 0.7510(4) 0.052(3) Uani 1 1 d . . . . .
H30A H 0.923623 0.723485 0.728674 0.078 Uiso 1 1 calc R U . . .
H30B H 0.989811 0.784130 0.775531 0.078 Uiso 1 1 calc R U . . .
H30C H 0.923987 0.850698 0.730665 0.078 Uiso 1 1 calc R U . . .
C31 C 0.7072(8) 0.8390(8) 0.5706(4) 0.050(2) Uani 1 1 d . . . . .
C32 C 0.6145(9) 0.8616(10) 0.5416(4) 0.061(3) Uani 1 1 d . . . . .
C33 C 0.6082(10) 0.9060(11) 0.4944(5) 0.075(4) Uani 1 1 d . . . . .
H33 H 0.546369 0.923372 0.474403 0.091 Uiso 1 1 calc R U . . .
C34 C 0.6902(11) 0.9255(10) 0.4757(4) 0.070(4) Uani 1 1 d . . . . .
C35 C 0.7821(11) 0.9081(12) 0.5062(5) 0.077(4) Uani 1 1 d . . . . .
H35 H 0.838908 0.926553 0.494289 0.092 Uiso 1 1 calc R U . . .
C36 C 0.7895(9) 0.8633(10) 0.5543(5) 0.065(3) Uani 1 1 d . . . . .
C37 C 0.5265(10) 0.8436(15) 0.5633(6) 0.104(6) Uani 1 1 d . . . . .
H37A H 0.513314 0.767147 0.564076 0.155 Uiso 1 1 calc R U . . .
H37B H 0.470724 0.879610 0.542208 0.155 Uiso 1 1 calc R U . . .
H37C H 0.537590 0.872210 0.597807 0.155 Uiso 1 1 calc R U . . .
C38 C 0.6814(13) 0.9733(14) 0.4231(5) 0.098(5) Uani 1 1 d . . . . .
H38A H 0.625062 0.942485 0.400136 0.147 Uiso 1 1 calc R U . . .
H38B H 0.740265 0.957749 0.410466 0.147 Uiso 1 1 calc R U . . .
H38C H 0.673028 1.050528 0.424883 0.147 Uiso 1 1 calc R U . . .
C39 C 0.8887(10) 0.8435(14) 0.5880(6) 0.093(5) Uani 1 1 d . . . . .
H39A H 0.898709 0.892732 0.616775 0.139 Uiso 1 1 calc R U . . .
H39B H 0.939192 0.855006 0.568382 0.139 Uiso 1 1 calc R U . . .
H39C H 0.892244 0.770138 0.600466 0.139 Uiso 1 1 calc R U . . .
O4 O 1.174(2) 0.796(3) 1.0429(9) 0.159(8) Uani 0.5 1 d D U P A 1
C40 C 1.134(3) 0.690(2) 1.0336(13) 0.158(8) Uani 0.5 1 d D U P A 1
H40A H 1.101471 0.668091 1.061198 0.189 Uiso 0.5 1 calc R U P A 1
H40B H 1.186728 0.638326 1.032272 0.189 Uiso 0.5 1 calc R U P A 1
C41 C 1.062(3) 0.690(3) 0.9835(14) 0.158(8) Uani 0.5 1 d D U P A 1
H41A H 0.995184 0.676927 0.988767 0.189 Uiso 0.5 1 calc R U P A 1
H41B H 1.078087 0.634428 0.960617 0.189 Uiso 0.5 1 calc R U P A 1
C42 C 1.069(3) 0.801(3) 0.9613(11) 0.159(8) Uani 0.5 1 d D U P A 1
H42A H 1.086138 0.795102 0.927454 0.190 Uiso 0.5 1 calc R U P A 1
H42B H 1.006843 0.838795 0.957554 0.190 Uiso 0.5 1 calc R U P A 1
C43 C 1.149(3) 0.860(2) 0.9977(13) 0.158(8) Uani 0.5 1 d D U P A 1
H43A H 1.206185 0.870487 0.982341 0.190 Uiso 0.5 1 calc R U P A 1
H43B H 1.125015 0.930956 1.005832 0.190 Uiso 0.5 1 calc R U P A 1
O5 O 0.480(4) 1.021(3) 0.9864(16) 0.103(10) Uani 0.25 1 d D U P B -1
H5A H 0.427940 0.997660 0.983820 0.154 Uiso 0.25 1 d . U P C -1
C44 C 0.546(5) 0.932(4) 0.983(2) 0.100(10) Uani 0.25 1 d D U P B -1
H44A H 0.580326 0.912234 1.017461 0.150 Uiso 0.25 1 calc R U P B -1
H44B H 0.593627 0.953498 0.963177 0.150 Uiso 0.25 1 calc R U P B -1
H44C H 0.508844 0.871165 0.967091 0.150 Uiso 0.25 1 calc R U P B -1
O6 O 0.515(4) 0.853(3) 0.9568(14) 0.100(10) Uani 0.25 1 d D U P D -2
H6A H 0.522060 0.862430 0.928450 0.149 Uiso 0.25 1 d . U P E -2
C45 C 0.444(5) 0.930(4) 0.969(2) 0.100(10) Uani 0.25 1 d D U P D -2
H45A H 0.393893 0.942995 0.938958 0.150 Uiso 0.25 1 calc R U P D -2
H45B H 0.477402 0.996548 0.980774 0.150 Uiso 0.25 1 calc R U P D -2
H45C H 0.414998 0.900157 0.996058 0.150 Uiso 0.25 1 calc R U P D -2

loop_
_atom_site_aniso_label
_atom_site_aniso_U_11
_atom_site_aniso_U_22
_atom_site_aniso_U_33
_atom_site_aniso_U_23
_atom_site_aniso_U_13
_atom_site_aniso_U_12
Re1 0.03282(19) 0.03431(18) 0.03713(19) 0.00000(15) -0.00161(13) -0.00106(16)
Cl1 0.0455(14) 0.0785(18) 0.0599(15) 0.0069(14) 0.0130(12) 0.0133(14)
Cl2 0.0424(13) 0.0836(18) 0.0458(12) 0.0056(13) 0.0010(11) -0.0067(14)
Cl3 0.106(3) 0.0356(12) 0.0625(16) 0.0025(11) 0.0103(16) -0.0095(14)
P1 0.0326(11) 0.0293(10) 0.0373(11) -0.0019(9) 0.0016(9) 0.0000(9)
O1 0.082(6) 0.087(6) 0.040(4) 0.011(4) -0.001(4) 0.009(5)
O2 0.036(3) 0.040(3) 0.040(3) 0.000(3) -0.002(3) 0.001(3)
O3 0.039(3) 0.036(3) 0.036(3) -0.003(2) 0.000(3) -0.003(3)
N1 0.042(5) 0.051(5) 0.041(4) 0.004(4) -0.005(4) -0.001(4)
N2 0.036(4) 0.029(4) 0.047(4) 0.000(3) 0.003(3) -0.003(3)
N3 0.036(4) 0.030(4) 0.059(5) -0.004(3) 0.010(4) 0.001(3)
N4 0.043(5) 0.043(4) 0.047(4) -0.010(4) -0.002(4) 0.004(4)
C1 0.032(5) 0.034(4) 0.048(5) 0.004(4) 0.005(4) 0.011(4)
C2 0.059(7) 0.060(6) 0.047(5) 0.006(5) 0.014(5) 0.009(6)
C3 0.063(8) 0.072(8) 0.069(7) 0.019(6) 0.030(6) 0.017(7)
C4 0.041(7) 0.080(9) 0.143(14) 0.045(10) 0.048(8) 0.015(6)
C5 0.056(7) 0.047(6) 0.102(10) 0.011(6) 0.028(7) -0.001(5)
C6 0.049(6) 0.034(5) 0.072(7) 0.003(5) 0.020(5) -0.004(4)
C7 0.039(5) 0.031(4) 0.039(5) 0.004(4) 0.001(4) -0.001(4)
C8 0.046(6) 0.067(7) 0.045(5) 0.018(5) 0.002(5) 0.014(5)
C9 0.045(6) 0.075(7) 0.053(6) 0.004(6) -0.006(5) 0.005(6)
C10 0.047(6) 0.046(5) 0.077(8) 0.017(5) -0.003(6) 0.000(5)
C11 0.040(6) 0.043(5) 0.069(7) 0.005(5) 0.011(5) -0.001(4)
C12 0.038(5) 0.032(4) 0.053(5) 0.004(4) 0.007(4) 0.000(4)
C13 0.041(5) 0.030(4) 0.035(4) -0.003(3) 0.004(4) -0.003(4)
C14 0.038(5) 0.037(5) 0.062(6) 0.001(4) 0.014(4) -0.002(4)
C15 0.054(7) 0.044(5) 0.071(7) -0.012(5) 0.017(5) -0.020(5)
C16 0.073(8) 0.030(5) 0.054(6) -0.003(4) 0.013(5) -0.006(5)
C17 0.061(7) 0.034(5) 0.075(7) 0.002(5) 0.001(6) 0.013(5)
C18 0.042(5) 0.032(5) 0.064(6) -0.001(4) -0.004(5) 0.003(4)
C19 0.030(4) 0.033(4) 0.042(4) -0.004(4) 0.005(4) 0.002(3)
C20 0.053(6) 0.034(5) 0.061(6) -0.001(5) 0.000(5) -0.002(5)
C21 0.061(7) 0.035(5) 0.067(7) -0.012(5) 0.005(6) -0.002(5)
C22 0.044(5) 0.023(4) 0.044(5) 0.003(3) 0.005(4) 0.000(4)
C23 0.040(5) 0.033(5) 0.066(6) 0.004(4) 0.010(5) -0.003(4)
C24 0.043(6) 0.045(5) 0.059(6) 0.004(5) 0.015(5) -0.003(4)
C25 0.056(6) 0.038(5) 0.056(6) -0.004(5) 0.015(5) -0.003(5)
C26 0.051(6) 0.037(5) 0.056(6) 0.001(4) 0.001(5) -0.008(5)
C27 0.041(5) 0.025(4) 0.055(6) 0.000(4) 0.008(4) -0.001(4)
C28 0.038(6) 0.059(6) 0.069(7) 0.005(5) 0.007(5) -0.003(5)
C29 0.095(11) 0.085(9) 0.057(7) -0.008(6) 0.024(7) -0.018(8)
C30 0.040(6) 0.045(5) 0.069(7) -0.008(5) 0.010(5) -0.006(4)
C31 0.064(7) 0.040(5) 0.041(5) -0.016(4) 0.002(5) 0.002(5)
C32 0.056(7) 0.069(7) 0.052(6) 0.001(5) -0.004(5) -0.013(6)
C33 0.065(8) 0.098(10) 0.055(7) 0.001(7) -0.007(6) -0.027(7)
C34 0.095(10) 0.076(8) 0.040(6) -0.016(6) 0.019(6) -0.006(7)
C35 0.077(9) 0.093(10) 0.066(8) -0.017(7) 0.028(7) 0.008(8)
C36 0.066(8) 0.068(8) 0.066(7) -0.005(6) 0.024(6) 0.004(6)
C37 0.062(9) 0.151(16) 0.085(10) 0.048(10) -0.014(7) -0.015(10)
C38 0.127(14) 0.117(13) 0.053(7) 0.014(8) 0.024(8) -0.003(11)
C39 0.058(8) 0.124(13) 0.102(11) 0.016(10) 0.031(8) 0.008(9)
O4 0.156(16) 0.188(18) 0.139(14) -0.042(14) 0.043(13) 0.036(16)
C40 0.154(16) 0.187(18) 0.138(14) -0.041(14) 0.044(13) 0.036(16)
C41 0.155(16) 0.187(18) 0.138(14) -0.042(14) 0.044(13) 0.036(16)
C42 0.155(16) 0.187(18) 0.139(14) -0.042(14) 0.043(13) 0.036(16)
C43 0.155(16) 0.187(18) 0.138(14) -0.042(14) 0.042(13) 0.036(16)
O5 0.17(3) 0.077(16) 0.077(16) 0.000(12) 0.059(18) -0.055(18)
C44 0.17(3) 0.073(16) 0.073(16) -0.001(13) 0.057(18) -0.054(18)
O6 0.17(3) 0.072(16) 0.072(16) 0.000(12) 0.057(18) -0.053(18)
C45 0.17(3) 0.073(16) 0.074(16) -0.001(13) 0.058(18) -0.056(18)

loop_
_atom_type_symbol
_atom_type_description
_atom_type_scat_dispersion_real
_atom_type_scat_dispersion_imag
_atom_type_scat_source
C C 0.0033 0.0016 'International Tables Vol C Tables 4.2.6.8 and 6.1.1.4'
H H 0.0000 0.0000 'International Tables Vol C Tables 4.2.6.8 and 6.1.1.4'
Cl Cl 0.1484 0.1585 'International Tables Vol C Tables 4.2.6.8 and 6.1.1.4'
N N 0.0061 0.0033 'International Tables Vol C Tables 4.2.6.8 and 6.1.1.4'
O O 0.0106 0.0060 'International Tables Vol C Tables 4.2.6.8 and 6.1.1.4'
P P 0.1023 0.0942 'International Tables Vol C Tables 4.2.6.8 and 6.1.1.4'
Re Re -1.0185 7.2310 'International Tables Vol C Tables 4.2.6.8 and 6.1.1.4'

loop_
_exptl_crystal_face_index_h
_exptl_crystal_face_index_k
_exptl_crystal_face_index_l
_exptl_crystal_face_perp_dist
-2 -1 38 0.0276
-11 10 26 0.1197
7 17 -1 0.1634
-17 0 27 0.1106
15 -11 -2 0.1177
20 1 -2 0.1264
0 -18 0 0.1329
-13 14 1 0.1380
-20 1 2 0.1376
2 1 -38 0.0056

loop_
_geom_angle_atom_site_label_1
_geom_angle_atom_site_label_2
_geom_angle_atom_site_label_3
_geom_angle
_geom_angle_site_symmetry_1
_geom_angle_site_symmetry_3
_geom_angle_publ_flag
Cl1 Re1 Cl2 172.65(9) . . ?
Cl3 Re1 Cl1 89.94(12) . . ?
Cl3 Re1 Cl2 89.73(12) . . ?
O2 Re1 Cl1 90.1(2) . . ?
O2 Re1 Cl2 89.8(2) . . ?
O2 Re1 Cl3 176.87(18) . . ?
O2 Re1 O3 87.8(2) . . ?
O3 Re1 Cl1 86.32(19) . . ?
O3 Re1 Cl2 86.33(19) . . ?
O3 Re1 Cl3 89.10(17) . . ?
N1 Re1 Cl1 94.0(3) . . ?
N1 Re1 Cl2 93.4(3) . . ?
N1 Re1 Cl3 93.2(3) . . ?
N1 Re1 O2 89.9(3) . . ?
N1 Re1 O3 177.6(3) . . ?
O3 P1 C1 111.2(4) . . ?
O3 P1 C7 109.4(4) . . ?
O3 P1 C13 113.5(4) . . ?
C7 P1 C1 108.6(4) . . ?
C13 P1 C1 106.6(4) . . ?
C13 P1 C7 107.3(4) . . ?
N2 O2 Re1 123.7(5) . . ?
P1 O3 Re1 161.8(4) . . ?
O1 N1 Re1 179.1(9) . . ?
O2 N2 C19 109.0(7) . . ?
C19 N3 C20 108.7(8) . . ?
C19 N3 C22 124.2(7) . . ?
C20 N3 C22 127.1(8) . . ?
C19 N4 C21 107.9(8) . . ?
C19 N4 C31 129.2(8) . . ?
C21 N4 C31 122.8(8) . . ?
C2 C1 P1 120.8(8) . . ?
C6 C1 P1 118.6(8) . . ?
C6 C1 C2 120.6(10) . . ?
C1 C2 H2 120.6 . . ?
C3 C2 C1 118.8(11) . . ?
C3 C2 H2 120.6 . . ?
C2 C3 H3 119.9 . . ?
C4 C3 C2 120.1(12) . . ?
C4 C3 H3 119.9 . . ?
C3 C4 H4 119.6 . . ?
C5 C4 C3 120.9(12) . . ?
C5 C4 H4 119.6 . . ?
C4 C5 H5 119.6 . . ?
C4 C5 C6 120.9(12) . . ?
C6 C5 H5 119.6 . . ?
C1 C6 C5 118.6(11) . . ?
C1 C6 H6 120.7 . . ?
C5 C6 H6 120.7 . . ?
C8 C7 P1 121.1(8) . . ?
C8 C7 C12 118.8(9) . . ?
C12 C7 P1 120.1(7) . . ?
C7 C8 H8 119.2 . . ?
C7 C8 C9 121.5(11) . . ?
C9 C8 H8 119.2 . . ?
C8 C9 H9 120.4 . . ?
C8 C9 C10 119.2(10) . . ?
C10 C9 H9 120.4 . . ?
C9 C10 H10 120.0 . . ?
C11 C10 C9 120.0(10) . . ?
C11 C10 H10 120.0 . . ?
C10 C11 H11 119.7 . . ?
C10 C11 C12 120.6(10) . . ?
C12 C11 H11 119.7 . . ?
C7 C12 C11 119.8(9) . . ?
C7 C12 H12 120.1 . . ?
C11 C12 H12 120.1 . . ?
C14 C13 P1 121.7(7) . . ?
C14 C13 C18 118.7(8) . . ?
C18 C13 P1 119.5(7) . . ?
C13 C14 H14 119.7 . . ?
C15 C14 C13 120.5(9) . . ?
C15 C14 H14 119.7 . . ?
C14 C15 H15 119.8 . . ?
C14 C15 C16 120.5(10) . . ?
C16 C15 H15 119.8 . . ?
C15 C16 H16 120.5 . . ?
C17 C16 C15 119.0(9) . . ?
C17 C16 H16 120.5 . . ?
C16 C17 H17 119.1 . . ?
C16 C17 C18 121.8(10) . . ?
C18 C17 H17 119.1 . . ?
C13 C18 H18 120.3 . . ?
C17 C18 C13 119.4(9) . . ?
C17 C18 H18 120.3 . . ?
N3 C19 N2 119.4(8) . . ?
N4 C19 N2 132.2(8) . . ?
N4 C19 N3 108.3(7) . . ?
N3 C20 H20 126.6 . . ?
C21 C20 N3 106.8(9) . . ?
C21 C20 H20 126.6 . . ?
N4 C21 H21 125.9 . . ?
C20 C21 N4 108.3(9) . . ?
C20 C21 H21 125.9 . . ?
C23 C22 N3 117.7(8) . . ?
C27 C22 N3 118.8(9) . . ?
C27 C22 C23 123.5(9) . . ?
C22 C23 C28 121.0(10) . . ?
C24 C23 C22 116.9(9) . . ?
C24 C23 C28 122.1(10) . . ?
C23 C24 H24 119.4 . . ?
C23 C24 C25 121.3(10) . . ?
C25 C24 H24 119.4 . . ?
C24 C25 C29 119.5(11) . . ?
C26 C25 C24 119.5(10) . . ?
C26 C25 C29 121.0(10) . . ?
C25 C26 H26 119.1 . . ?
C25 C26 C27 121.8(10) . . ?
C27 C26 H26 119.1 . . ?
C22 C27 C26 116.9(9) . . ?
C22 C27 C30 120.4(9) . . ?
C26 C27 C30 122.7(9) . . ?
C23 C28 H28A 109.5 . . ?
C23 C28 H28B 109.5 . . ?
C23 C28 H28C 109.5 . . ?
H28A C28 H28B 109.5 . . ?
H28A C28 H28C 109.5 . . ?
H28B C28 H28C 109.5 . . ?
C25 C29 H29A 109.5 . . ?
C25 C29 H29B 109.5 . . ?
C25 C29 H29C 109.5 . . ?
H29A C29 H29B 109.5 . . ?
H29A C29 H29C 109.5 . . ?
H29B C29 H29C 109.5 . . ?
C27 C30 H30A 109.5 . . ?
C27 C30 H30B 109.5 . . ?
C27 C30 H30C 109.5 . . ?
H30A C30 H30B 109.5 . . ?
H30A C30 H30C 109.5 . . ?
H30B C30 H30C 109.5 . . ?
C32 C31 N4 118.2(10) . . ?
C36 C31 N4 119.5(10) . . ?
C36 C31 C32 122.2(11) . . ?
C31 C32 C37 120.2(10) . . ?
C33 C32 C31 118.1(12) . . ?
C33 C32 C37 121.6(11) . . ?
C32 C33 H33 119.6 . . ?
C34 C33 C32 120.8(12) . . ?
C34 C33 H33 119.6 . . ?
C33 C34 C35 120.2(12) . . ?
C33 C34 C38 119.9(13) . . ?
C35 C34 C38 119.8(13) . . ?
C34 C35 H35 120.3 . . ?
C36 C35 C34 119.3(13) . . ?
C36 C35 H35 120.3 . . ?
C31 C36 C35 119.1(12) . . ?
C31 C36 C39 120.8(11) . . ?
C35 C36 C39 120.1(12) . . ?
C32 C37 H37A 109.5 . . ?
C32 C37 H37B 109.5 . . ?
C32 C37 H37C 109.5 . . ?
H37A C37 H37B 109.5 . . ?
H37A C37 H37C 109.5 . . ?
H37B C37 H37C 109.5 . . ?
C34 C38 H38A 109.5 . . ?
C34 C38 H38B 109.5 . . ?
C34 C38 H38C 109.5 . . ?
H38A C38 H38B 109.5 . . ?
H38A C38 H38C 109.5 . . ?
H38B C38 H38C 109.5 . . ?
C36 C39 H39A 109.5 . . ?
C36 C39 H39B 109.5 . . ?
C36 C39 H39C 109.5 . . ?
H39A C39 H39B 109.5 . . ?
H39A C39 H39C 109.5 . . ?
H39B C39 H39C 109.5 . . ?
C43 O4 C40 110.6(13) . . ?
O4 C40 H40A 110.0 . . ?
O4 C40 H40B 110.0 . . ?
O4 C40 C41 108.5(11) . . ?
H40A C40 H40B 108.4 . . ?
C41 C40 H40A 110.0 . . ?
C41 C40 H40B 110.0 . . ?
C40 C41 H41A 110.7 . . ?
C40 C41 H41B 110.7 . . ?
C40 C41 C42 105.3(9) . . ?
H41A C41 H41B 108.8 . . ?
C42 C41 H41A 110.7 . . ?
C42 C41 H41B 110.7 . . ?
C41 C42 H42A 110.3 . . ?
C41 C42 H42B 110.3 . . ?
H42A C42 H42B 108.5 . . ?
C43 C42 C41 107.3(10) . . ?
C43 C42 H42A 110.3 . . ?
C43 C42 H42B 110.3 . . ?
O4 C43 C42 106.6(11) . . ?
O4 C43 H43A 110.4 . . ?
O4 C43 H43B 110.4 . . ?
C42 C43 H43A 110.4 . . ?
C42 C43 H43B 110.4 . . ?
H43A C43 H43B 108.6 . . ?
C44 O5 H5A 107(4) . . ?
O5 C44 H44A 109.5 . . ?
O5 C44 H44B 109.5 . . ?
O5 C44 H44C 109.5 . . ?
H44A C44 H44B 109.5 . . ?
H44A C44 H44C 109.5 . . ?
H44B C44 H44C 109.5 . . ?
C45 O6 H6A 110(5) . . ?
O6 C45 H45A 109.5 . . ?
O6 C45 H45B 109.5 . . ?
O6 C45 H45C 109.5 . . ?
H45A C45 H45B 109.5 . . ?
H45A C45 H45C 109.5 . . ?
H45B C45 H45C 109.5 . . ?

loop_
_geom_bond_atom_site_label_1
_geom_bond_atom_site_label_2
_geom_bond_distance
_geom_bond_site_symmetry_2
_geom_bond_publ_flag
Re1 Cl1 2.381(3) . ?
Re1 Cl2 2.394(3) . ?
Re1 Cl3 2.375(3) . ?
Re1 O2 1.952(6) . ?
Re1 O3 2.089(6) . ?
Re1 N1 1.737(7) . ?
P1 O3 1.487(6) . ?
P1 C1 1.791(10) . ?
P1 C7 1.790(9) . ?
P1 C13 1.790(8) . ?
O1 N1 1.176(10) . ?
O2 N2 1.325(9) . ?
N2 C19 1.373(10) . ?
N3 C19 1.351(11) . ?
N3 C20 1.397(12) . ?
N3 C22 1.431(12) . ?
N4 C19 1.340(11) . ?
N4 C21 1.400(12) . ?
N4 C31 1.431(13) . ?
C1 C2 1.406(14) . ?
C1 C6 1.395(13) . ?
C2 H2 0.9500 . ?
C2 C3 1.397(16) . ?
C3 H3 0.9500 . ?
C3 C4 1.384(19) . ?
C4 H4 0.9500 . ?
C4 C5 1.36(2) . ?
C5 H5 0.9500 . ?
C5 C6 1.404(15) . ?
C6 H6 0.9500 . ?
C7 C8 1.380(13) . ?
C7 C12 1.380(13) . ?
C8 H8 0.9500 . ?
C8 C9 1.384(14) . ?
C9 H9 0.9500 . ?
C9 C10 1.388(16) . ?
C10 H10 0.9500 . ?
C10 C11 1.360(15) . ?
C11 H11 0.9500 . ?
C11 C12 1.405(13) . ?
C12 H12 0.9500 . ?
C13 C14 1.392(13) . ?
C13 C18 1.400(13) . ?
C14 H14 0.9500 . ?
C14 C15 1.374(14) . ?
C15 H15 0.9500 . ?
C15 C16 1.384(15) . ?
C16 H16 0.9500 . ?
C16 C17 1.367(15) . ?
C17 H17 0.9500 . ?
C17 C18 1.375(13) . ?
C18 H18 0.9500 . ?
C20 H20 0.9500 . ?
C20 C21 1.339(15) . ?
C21 H21 0.9500 . ?
C22 C23 1.408(14) . ?
C22 C27 1.386(13) . ?
C23 C24 1.378(14) . ?
C23 C28 1.489(14) . ?
C24 H24 0.9500 . ?
C24 C25 1.404(14) . ?
C25 C26 1.372(15) . ?
C25 C29 1.534(15) . ?
C26 H26 0.9500 . ?
C26 C27 1.393(14) . ?
C27 C30 1.506(14) . ?
C28 H28A 0.9800 . ?
C28 H28B 0.9800 . ?
C28 H28C 0.9800 . ?
C29 H29A 0.9800 . ?
C29 H29B 0.9800 . ?
C29 H29C 0.9800 . ?
C30 H30A 0.9800 . ?
C30 H30B 0.9800 . ?
C30 H30C 0.9800 . ?
C31 C32 1.406(15) . ?
C31 C36 1.355(16) . ?
C32 C33 1.377(16) . ?
C32 C37 1.493(19) . ?
C33 H33 0.9500 . ?
C33 C34 1.374(18) . ?
C34 C35 1.399(19) . ?
C34 C38 1.522(17) . ?
C35 H35 0.9500 . ?
C35 C36 1.400(18) . ?
C36 C39 1.522(18) . ?
C37 H37A 0.9800 . ?
C37 H37B 0.9800 . ?
C37 H37C 0.9800 . ?
C38 H38A 0.9800 . ?
C38 H38B 0.9800 . ?
C38 H38C 0.9800 . ?
C39 H39A 0.9800 . ?
C39 H39B 0.9800 . ?
C39 H39C 0.9800 . ?
O4 C40 1.449(10) . ?
O4 C43 1.446(10) . ?
C40 H40A 0.9900 . ?
C40 H40B 0.9900 . ?
C40 C41 1.514(10) . ?
C41 H41A 0.9900 . ?
C41 H41B 0.9900 . ?
C41 C42 1.529(10) . ?
C42 H42A 0.9900 . ?
C42 H42B 0.9900 . ?
C42 C43 1.523(10) . ?
C43 H43A 0.9900 . ?
C43 H43B 0.9900 . ?
O5 H5A 0.78(5) . ?
O5 C44 1.47(5) . ?
C44 H44A 0.9800 . ?
C44 H44B 0.9800 . ?
C44 H44C 0.9800 . ?
O6 H6A 0.80(4) . ?
O6 C45 1.47(5) . ?
C45 H45A 0.9800 . ?
C45 H45B 0.9800 . ?
C45 H45C 0.9800 . ?

loop_
_geom_torsion_atom_site_label_1
_geom_torsion_atom_site_label_2
_geom_torsion_atom_site_label_3
_geom_torsion_atom_site_label_4
_geom_torsion
_geom_torsion_site_symmetry_1
_geom_torsion_site_symmetry_2
_geom_torsion_site_symmetry_3
_geom_torsion_site_symmetry_4
_geom_torsion_publ_flag
Re1 O2 N2 C19 -179.0(6) . . . . ?
P1 C1 C2 C3 -176.4(8) . . . . ?
P1 C1 C6 C5 178.3(8) . . . . ?
P1 C7 C8 C9 -176.9(9) . . . . ?
P1 C7 C12 C11 178.0(7) . . . . ?
P1 C13 C14 C15 176.0(8) . . . . ?
P1 C13 C18 C17 -177.9(9) . . . . ?
O2 N2 C19 N3 -178.8(8) . . . . ?
O2 N2 C19 N4 4.3(13) . . . . ?
O3 P1 C1 C2 -161.6(7) . . . . ?
O3 P1 C1 C6 20.3(8) . . . . ?
O3 P1 C7 C8 -167.9(8) . . . . ?
O3 P1 C7 C12 13.1(8) . . . . ?
O3 P1 C13 C14 -102.1(8) . . . . ?
O3 P1 C13 C18 75.1(9) . . . . ?
N3 C20 C21 N4 -1.2(13) . . . . ?
N3 C22 C23 C24 -179.7(8) . . . . ?
N3 C22 C23 C28 -1.3(13) . . . . ?
N3 C22 C27 C26 178.7(8) . . . . ?
N3 C22 C27 C30 -0.3(12) . . . . ?
N4 C31 C32 C33 -176.4(10) . . . . ?
N4 C31 C32 C37 7.2(17) . . . . ?
N4 C31 C36 C35 176.2(10) . . . . ?
N4 C31 C36 C39 -4.5(17) . . . . ?
C1 P1 O3 Re1 100.2(13) . . . . ?
C1 P1 C7 C8 -46.4(9) . . . . ?
C1 P1 C7 C12 134.6(7) . . . . ?
C1 P1 C13 C14 135.1(8) . . . . ?
C1 P1 C13 C18 -47.7(9) . . . . ?
C1 C2 C3 C4 -1.0(16) . . . . ?
C2 C1 C6 C5 0.2(14) . . . . ?
C2 C3 C4 C5 -1.6(18) . . . . ?
C3 C4 C5 C6 3.6(19) . . . . ?
C4 C5 C6 C1 -2.9(17) . . . . ?
C6 C1 C2 C3 1.7(14) . . . . ?
C7 P1 O3 Re1 -139.8(13) . . . . ?
C7 P1 C1 C2 77.9(8) . . . . ?
C7 P1 C1 C6 -100.2(8) . . . . ?
C7 P1 C13 C14 18.9(9) . . . . ?
C7 P1 C13 C18 -163.9(8) . . . . ?
C7 C8 C9 C10 -3.3(18) . . . . ?
C8 C7 C12 C11 -1.0(14) . . . . ?
C8 C9 C10 C11 3.4(17) . . . . ?
C9 C10 C11 C12 -2.4(16) . . . . ?
C10 C11 C12 C7 1.2(14) . . . . ?
C12 C7 C8 C9 2.1(16) . . . . ?
C13 P1 O3 Re1 -20.0(15) . . . . ?
C13 P1 C1 C2 -37.4(8) . . . . ?
C13 P1 C1 C6 144.5(7) . . . . ?
C13 P1 C7 C8 68.6(9) . . . . ?
C13 P1 C7 C12 -110.4(8) . . . . ?
C13 C14 C15 C16 2.7(16) . . . . ?
C14 C13 C18 C17 -0.6(15) . . . . ?
C14 C15 C16 C17 -2.1(17) . . . . ?
C15 C16 C17 C18 0.2(18) . . . . ?
C16 C17 C18 C13 1.2(18) . . . . ?
C18 C13 C14 C15 -1.3(15) . . . . ?
C19 N3 C20 C21 1.7(12) . . . . ?
C19 N3 C22 C23 97.4(10) . . . . ?
C19 N3 C22 C27 -82.7(11) . . . . ?
C19 N4 C21 C20 0.3(13) . . . . ?
C19 N4 C31 C32 -94.1(13) . . . . ?
C19 N4 C31 C36 86.8(14) . . . . ?
C20 N3 C19 N2 -179.1(8) . . . . ?
C20 N3 C19 N4 -1.5(11) . . . . ?
C20 N3 C22 C23 -84.5(12) . . . . ?
C20 N3 C22 C27 95.4(11) . . . . ?
C21 N4 C19 N2 177.9(10) . . . . ?
C21 N4 C19 N3 0.7(11) . . . . ?
C21 N4 C31 C32 89.8(13) . . . . ?
C21 N4 C31 C36 -89.3(13) . . . . ?
C22 N3 C19 N2 -0.7(13) . . . . ?
C22 N3 C19 N4 176.9(8) . . . . ?
C22 N3 C20 C21 -176.7(9) . . . . ?
C22 C23 C24 C25 0.9(14) . . . . ?
C23 C22 C27 C26 -1.3(13) . . . . ?
C23 C22 C27 C30 179.7(8) . . . . ?
C23 C24 C25 C26 -1.1(15) . . . . ?
C23 C24 C25 C29 178.2(10) . . . . ?
C24 C25 C26 C27 0.0(15) . . . . ?
C25 C26 C27 C22 1.1(13) . . . . ?
C25 C26 C27 C30 -179.9(9) . . . . ?
C27 C22 C23 C24 0.3(13) . . . . ?
C27 C22 C23 C28 178.8(9) . . . . ?
C28 C23 C24 C25 -177.5(9) . . . . ?
C29 C25 C26 C27 -179.3(10) . . . . ?
C31 N4 C19 N2 1.3(17) . . . . ?
C31 N4 C19 N3 -175.8(9) . . . . ?
C31 N4 C21 C20 177.1(10) . . . . ?
C31 C32 C33 C34 1.3(19) . . . . ?
C32 C31 C36 C35 -2.9(18) . . . . ?
C32 C31 C36 C39 176.4(12) . . . . ?
C32 C33 C34 C35 -5(2) . . . . ?
C32 C33 C34 C38 179.2(13) . . . . ?
C33 C34 C35 C36 5(2) . . . . ?
C34 C35 C36 C31 -0.8(19) . . . . ?
C34 C35 C36 C39 179.9(13) . . . . ?
C36 C31 C32 C33 2.7(17) . . . . ?
C36 C31 C32 C37 -173.7(13) . . . . ?
C37 C32 C33 C34 177.7(14) . . . . ?
C38 C34 C35 C36 -179.4(12) . . . . ?
O4 C40 C41 C42 6(5) . . . . ?
C40 O4 C43 C42 14(5) . . . . ?
C40 C41 C42 C43 2(5) . . . . ?
C41 C42 C43 O4 -10(5) . . . . ?
C43 O4 C40 C41 -13(5) . . . . ?

loop_
_twin_individual_id
_twin_individual_mass_fraction_refined
1 0.9561(7)
2 0.0439(7)

loop_
_exptl_oxdiff_crystal_face_indexfrac_h
_exptl_oxdiff_crystal_face_indexfrac_k
_exptl_oxdiff_crystal_face_indexfrac_l
_exptl_oxdiff_crystal_face_x
_exptl_oxdiff_crystal_face_y
_exptl_oxdiff_crystal_face_z
-2.0141 -0.9914 37.9706 -0.9833 0.2135 0.0360
-11.0124 9.9954 25.9731 -0.7505 -0.5677 -0.2791
6.9778 16.9746 -1.0131 -0.0223 -0.1290 -1.0125
-16.9980 0.0111 26.9807 -0.7544 -0.5743 0.3607
14.9995 -10.9915 -1.9921 0.1488 0.9511 0.1950
19.9835 0.9907 -2.0019 0.1151 0.8679 -0.5223
0.0179 -17.9761 0.0137 0.0760 0.4655 0.8975
-13.0037 13.9866 0.9903 -0.1289 -0.9452 -0.3905
-19.9855 1.0067 2.0004 -0.1235 -0.9196 0.4226
2.0141 0.9914 -37.9706 0.9833 -0.2135 -0.0360
